data_4105937
loop_
_publ_author_name
'Javier Mart\'i-Rujas'
'Nazrul Islam'
'Daisuke Hashizume'
'Fujio Izumi'
'Makoto Fujita'
'Masaki Kawano'

_publ_contact_author 'Masaki Kawano'
_publ_contact_author_email mkawano@postech.ac.kr
_publ_section_title
;
 Dramatic Structural Rearrangements in Porous Coordination Networks
;
_journal_name_full 'Journal of the American Chemical Society'
_journal_page_first 5853
_journal_page_last 5860
_journal_paper_doi 10.1021/ja109160a
_journal_volume 133
_journal_year 2011
_chemical_formula_sum 'C36 I7.58 N12 Zn3'
_chemical_formula_weight 1782.76
_chemical_name_systematic
;
 ?
;
_space_group_IT_number 4
_symmetry_Int_Tables_number 4
_symmetry_space_group_name_Hall 'P 2yb'
_symmetry_space_group_name_H-M 'P 1 21 1'
_audit_creation_method RIETAN-FP
_cell_angle_alpha 90
_cell_angle_beta 92.885(2)
_cell_angle_gamma 90
_cell_formula_units_Z 2
_cell_length_a 12.5882(9)
_cell_length_b 29.285(2)
_cell_length_c 6.5904(4)
_cell_volume 2426.4(3)
_diffrn_ambient_temperature 83
_diffrn_radiation_source SPring-8
_diffrn_radiation_type Synchrotron
_diffrn_radiation_wavelength 0.9948
_pd_phase_name 'heated zni_I2'
_refine_ls_R_factor_gt 0.0298
_refine_ls_wR_factor_gt 0.0399
_cod_data_source_file ja109160a_si_002_2.cif
_cod_data_source_block 1G1
_cod_original_cell_volume 2426.3(3)
_cod_original_sg_symbol_H-M 'P 21 '
_cod_database_code 4105937

loop_
_symmetry_equiv_pos_as_xyz
'x, y, z'
'-x, y+1/2, -z'

loop_
_atom_site_label
_atom_site_occupancy
_atom_site_fract_x
_atom_site_fract_y
_atom_site_fract_z
_atom_site_thermal_displace_type
_atom_site_B_iso_or_equiv
_atom_site_type_symbol
I1 0.614 0.62777 0.93441 -0.64386 Biso 0.544 I
I2 0.614 0.18491 0.44242 0.41612 Biso 0.544 I
Zn3 1.0 0.75142 0.44529 -0.73893 Biso 0.544 Zn
I4 1.0 0.56917 0.45185 -0.91473 Biso 0.544 I
I5 1.0 0.93389 0.44012 -0.89270 Biso 0.544 I
N6 1.0 0.75233 0.49375 -0.50212 Biso 0.544 n
N7 1.0 0.74861 0.39092 -0.50099 Biso 0.544 n
C8 1.0 0.83787 0.50762 -0.40971 Biso 0.544 C
C9 1.0 0.66412 0.50373 -0.43342 Biso 0.544 C
C10 1.0 0.84661 0.37847 -0.39155 Biso 0.544 C
C11 1.0 0.66737 0.38027 -0.43581 Biso 0.544 C
C12 1.0 0.84210 0.53540 -0.23380 Biso 0.544 C
C13 1.0 0.65214 0.52915 -0.26475 Biso 0.544 C
C14 1.0 0.85268 0.35453 -0.23209 Biso 0.544 C
C15 1.0 0.66597 0.35488 -0.25999 Biso 0.544 C
C16 1.0 0.75077 0.54756 -0.15869 Biso 0.544 C
C17 1.0 0.76385 0.34109 -0.15723 Biso 0.544 C
C18 1.0 0.74309 0.57615 0.02922 Biso 0.544 C
C19 1.0 0.75925 0.31444 0.02623 Biso 0.544 C
N20 1.0 0.82201 0.59323 0.09366 Biso 0.544 n
N21 1.0 0.65047 0.57462 0.11715 Biso 0.544 n
N22 1.0 0.83707 0.29603 0.09224 Biso 0.544 n
N23 1.0 0.67245 0.31113 0.09854 Biso 0.544 n
C24 1.0 0.81402 0.61303 0.29368 Biso 0.544 C
C25 1.0 0.65487 0.59423 0.30079 Biso 0.544 C
C26 1.0 0.82090 0.27159 0.24662 Biso 0.544 C
C27 1.0 0.67144 0.28484 0.24946 Biso 0.544 C
N28 1.0 0.73219 0.61371 0.38954 Biso 0.544 n
C29 1.0 0.92146 0.61759 0.42078 Biso 0.544 C
C30 1.0 0.54307 0.60517 0.39114 Biso 0.544 C
N31 1.0 0.74009 0.26498 0.32251 Biso 0.544 n
C32 1.0 0.91004 0.25917 0.36191 Biso 0.544 C
C33 1.0 0.57828 0.28435 0.35967 Biso 0.544 C
C34 1.0 1.02927 0.59982 0.34043 Biso 0.544 C
C35 1.0 0.92836 0.64123 0.59215 Biso 0.544 C
C36 1.0 0.53370 0.64562 0.52508 Biso 0.544 C
C37 1.0 0.44386 0.57129 0.35567 Biso 0.544 C
C38 1.0 1.00845 0.27435 0.30095 Biso 0.544 C
C39 1.0 0.90288 0.24083 0.54952 Biso 0.544 C
C40 1.0 0.57579 0.25537 0.54899 Biso 0.544 C
C41 1.0 0.48087 0.31328 0.29328 Biso 0.544 C
C42 1.0 1.12595 0.61265 0.45192 Biso 0.544 C
C43 1.0 1.02239 0.65002 0.68329 Biso 0.544 C
C44 1.0 0.44706 0.65189 0.61803 Biso 0.544 C
C45 1.0 0.34990 0.58190 0.46525 Biso 0.544 C
C46 1.0 1.09782 0.26911 0.43062 Biso 0.544 C
C47 1.0 0.99067 0.23790 0.66397 Biso 0.544 C
C48 1.0 0.49085 0.25548 0.66443 Biso 0.544 C
C49 1.0 0.38374 0.31036 0.43603 Biso 0.544 C
N50 1.0 1.12393 0.63590 0.60960 Biso 0.544 n
N51 1.0 0.34817 0.62028 0.59737 Biso 0.544 n
N52 1.0 1.09140 0.25095 0.60539 Biso 0.544 n
N53 1.0 0.39082 0.28310 0.61922 Biso 0.544 n
Zn54 1.0 0.24297 0.62199 0.81509 Biso 0.544 Zn
Zn55 1.0 0.25344 0.27230 0.80747 Biso 0.544 Zn
I56 1.0 0.27637 0.68559 1.05010 Biso 0.544 I
I57 1.0 0.21618 0.53857 0.95717 Biso 0.544 I
I58 1.0 0.28132 0.20310 1.05149 Biso 0.544 I
I59 1.0 0.19839 0.34449 0.94437 Biso 0.544 I
